data_4509179
loop_
_publ_author_name
'Konarev, Dmitri V.'
'Khasanov, Salavat S.'
'Saito, Gunzi'
'Lyubovskaya, Rimma N.'

_publ_section_title
;
 Design of Molecular and Ionic Complexes of Fullerene C60with Metal(II)
 Octaethylporphyrins, MIIOEP (M = Zn, Co, Fe, and Mn) Containing
 Coordination M&#x2212;N(ligand) and M&#x2212;C(C60&#x2212;) Bonds
;
_journal_issue 2
_journal_name_full 'Crystal Growth &amp; Design'
_journal_page_first 1170
_journal_paper_doi 10.1021/cg8010184
_journal_volume 9
_journal_year 2009
_chemical_formula_moiety '2(C36 H44 N4 Co), 2(C60), 2(C6 H5 Cl), c6 h5 cl'
_chemical_formula_sum 'C210 H103 Cl3 Co2 N8'
_chemical_formula_weight 2962.21
_chemical_name_systematic
;
 ?
;
_space_group_IT_number 2
_symmetry_cell_setting triclinic
_symmetry_space_group_name_Hall '-P 1'
_symmetry_space_group_name_H-M 'P -1'
_atom_sites_solution_hydrogens geom
_atom_sites_solution_primary direct
_atom_sites_solution_secondary difmap
_audit_creation_method SHELXL-97
_cell_angle_alpha 75.085(1)
_cell_angle_beta 73.615(1)
_cell_angle_gamma 66.874(1)
_cell_formula_units_Z 1
_cell_length_a 14.6607(6)
_cell_length_b 15.2616(7)
_cell_length_c 16.5510(7)
_cell_measurement_reflns_used 5794
_cell_measurement_temperature 100(2)
_cell_measurement_theta_max 32.53
_cell_measurement_theta_min 2.60
_cell_volume 3221.9(2)
_computing_cell_refinement 'Bruker SMART'
_computing_data_collection 'Bruker SMART'
_computing_data_reduction 'Bruker SAINT'
_computing_molecular_graphics 'WinGX (Farrugia, 1999)'
_computing_publication_material 'SHELXL-97 (Sheldrick, 1997)'
_computing_structure_refinement 'SHELXL-97 (Sheldrick, 1997)'
_computing_structure_solution 'Bruker SHELXTL'
_diffrn_ambient_temperature 100(2)
_diffrn_measured_fraction_theta_full 0.929
_diffrn_measured_fraction_theta_max 0.929
_diffrn_measurement_device_type 'CCD area detector'
_diffrn_measurement_method 'phi and omega scans'
_diffrn_radiation_monochromator graphite
_diffrn_radiation_source 'fine-focus sealed tube'
_diffrn_radiation_type MoK\a
_diffrn_radiation_wavelength 0.71073
_diffrn_reflns_av_R_equivalents 0.0157
_diffrn_reflns_av_sigmaI/netI 0.0407
_diffrn_reflns_limit_h_max 11
_diffrn_reflns_limit_h_min -22
_diffrn_reflns_limit_k_max 12
_diffrn_reflns_limit_k_min -23
_diffrn_reflns_limit_l_max 18
_diffrn_reflns_limit_l_min -25
_diffrn_reflns_number 28885
_diffrn_reflns_theta_full 32.55
_diffrn_reflns_theta_max 32.55
_diffrn_reflns_theta_min 1.30
_exptl_absorpt_coefficient_mu 0.394
_exptl_absorpt_correction_T_max 0.8910
_exptl_absorpt_correction_T_min 0.8584
_exptl_absorpt_correction_type multi-scan
_exptl_absorpt_process_details 'SADABS (Bruker, 2004)'
_exptl_crystal_colour black
_exptl_crystal_density_diffrn 1.527
_exptl_crystal_density_method 'not measured'
_exptl_crystal_description prism
_exptl_crystal_F_000 1524
_exptl_crystal_size_max 0.40
_exptl_crystal_size_mid 0.40
_exptl_crystal_size_min 0.30
_refine_diff_density_max 0.779
_refine_diff_density_min -0.452
_refine_diff_density_rms 0.073
_refine_ls_extinction_method none
_refine_ls_goodness_of_fit_ref 1.047
_refine_ls_hydrogen_treatment constr
_refine_ls_matrix_type full
_refine_ls_number_parameters 896
_refine_ls_number_reflns 21753
_refine_ls_number_restraints 7230
_refine_ls_restrained_S_all 1.069
_refine_ls_R_factor_all 0.0653
_refine_ls_R_factor_gt 0.0486
_refine_ls_shift/su_max 0.001
_refine_ls_shift/su_mean 0.000
_refine_ls_structure_factor_coef Fsqd
_refine_ls_weighting_details 'calc w=1/[\s^2^(Fo^2^)+(0.0707P)^2^+1.1912P] where P=(Fo^2^+2Fc^2^)/3'
_refine_ls_weighting_scheme calc
_refine_ls_wR_factor_gt 0.1257
_refine_ls_wR_factor_ref 0.1361
_reflns_number_gt 17003
_reflns_number_total 21753
_reflns_threshold_expression >2sigma(I)
_cod_data_source_file cg8010184sup1.cif
_cod_data_source_block CoOEP_C60
_cod_original_sg_symbol_H-M P-1
_cod_database_code 4509179

loop_
_symmetry_equiv_pos_as_xyz
'x, y, z'
'-x, -y, -z'

loop_
_atom_site_label
_atom_site_type_symbol
_atom_site_fract_x
_atom_site_fract_y
_atom_site_fract_z
_atom_site_U_iso_or_equiv
_atom_site_adp_type
_atom_site_occupancy
_atom_site_symmetry_multiplicity
_atom_site_calc_flag
_atom_site_refinement_flags
_atom_site_disorder_assembly
_atom_site_disorder_group
Co Co 0.028481(14) 0.573393(13) 0.907666(12) 0.01146(5) Uani 1 1 d . . .
N101 N -0.07115(9) 0.63774(9) 0.83276(7) 0.0134(2) Uani 1 1 d . . .
N102 N -0.03689(9) 0.68067(8) 0.97342(7) 0.0122(2) Uani 1 1 d . . .
N103 N 0.12866(9) 0.50900(8) 0.98280(7) 0.0114(2) Uani 1 1 d . . .
N104 N 0.09860(9) 0.46884(9) 0.83814(7) 0.0132(2) Uani 1 1 d . . .
C101 C -0.07335(11) 0.60910(11) 0.76111(9) 0.0158(3) Uani 1 1 d . . .
C102 C -0.15282(11) 0.68045(12) 0.71911(9) 0.0183(3) Uani 1 1 d . . .
C103 C -0.19910(11) 0.75348(11) 0.76601(10) 0.0180(3) Uani 1 1 d . . .
C104 C -0.14859(10) 0.72502(11) 0.83708(9) 0.0148(2) Uani 1 1 d . . .
C105 C -0.12134(10) 0.76135(10) 0.96161(9) 0.0128(2) Uani 1 1 d . . .
C106 C -0.14507(11) 0.82545(10) 1.02157(9) 0.0150(2) Uani 1 1 d . . .
C107 C -0.07230(10) 0.78354(10) 1.06970(9) 0.0141(2) Uani 1 1 d . . .
C108 C -0.00681(10) 0.69358(10) 1.03982(8) 0.0117(2) Uani 1 1 d . . .
C109 C 0.13936(10) 0.54467(10) 1.04691(8) 0.0116(2) Uani 1 1 d . . .
C110 C 0.22865(10) 0.48237(10) 1.08029(9) 0.0127(2) Uani 1 1 d . . .
C111 C 0.27411(10) 0.40764(10) 1.03496(9) 0.0131(2) Uani 1 1 d . . .
C112 C 0.21204(10) 0.42561(10) 0.97431(8) 0.0121(2) Uani 1 1 d . . .
C113 C 0.18539(10) 0.39067(10) 0.84837(9) 0.0137(2) Uani 1 1 d . . .
C114 C 0.21825(11) 0.33396(11) 0.78074(9) 0.0170(3) Uani 1 1 d . . .
C115 C 0.14938(11) 0.37815(11) 0.72937(9) 0.0173(3) Uani 1 1 d . . .
C116 C 0.07524(11) 0.46120(11) 0.76592(9) 0.0150(2) Uani 1 1 d . . .
C117 C -0.00604(11) 0.52597(11) 0.73048(9) 0.0168(3) Uani 1 1 d . . .
H117 H -0.0163 0.5123 0.6816 0.020 Uiso 1 1 calc R . .
C118 C -0.17441(11) 0.78177(10) 0.89858(9) 0.0154(2) Uani 1 1 d . . .
H118 H -0.2327 0.8387 0.8972 0.018 Uiso 1 1 calc R . .
C119 C 0.07548(10) 0.63042(10) 1.07443(8) 0.0127(2) Uani 1 1 d . . .
H119 H 0.0890 0.6471 1.1202 0.015 Uiso 1 1 calc R . .
C120 C 0.23727(10) 0.36920(10) 0.91253(9) 0.0138(2) Uani 1 1 d . . .
H120 H 0.2946 0.3115 0.9145 0.017 Uiso 1 1 calc R . .
C121 C -0.17271(13) 0.67603(14) 0.63613(10) 0.0245(3) Uani 1 1 d . . .
H12A H -0.2460 0.7081 0.6364 0.029 Uiso 1 1 calc R . .
H12B H -0.1539 0.6076 0.6311 0.029 Uiso 1 1 calc R . .
C122 C -0.27888(13) 0.84970(13) 0.74708(12) 0.0257(3) Uani 1 1 d . . .
H12C H -0.3339 0.8612 0.7983 0.031 Uiso 1 1 calc R . .
H12D H -0.3083 0.8489 0.7004 0.031 Uiso 1 1 calc R . .
C123 C -0.23077(12) 0.92012(11) 1.02451(11) 0.0201(3) Uani 1 1 d . . .
H12E H -0.2515 0.9346 1.0833 0.024 Uiso 1 1 calc R . .
H12F H -0.2894 0.9145 1.0104 0.024 Uiso 1 1 calc R . .
C124 C -0.05451(11) 0.82223(11) 1.13594(10) 0.0183(3) Uani 1 1 d . . .
H12G H -0.0371 0.7698 1.1847 0.022 Uiso 1 1 calc R . .
H12H H -0.1175 0.8735 1.1573 0.022 Uiso 1 1 calc R . .
C125 C 0.26523(11) 0.50222(11) 1.14729(9) 0.0166(3) Uani 1 1 d . . .
H12I H 0.3075 0.4404 1.1763 0.020 Uiso 1 1 calc R . .
H12J H 0.2062 0.5322 1.1906 0.020 Uiso 1 1 calc R . .
C126 C 0.37125(11) 0.32477(11) 1.04108(10) 0.0169(3) Uani 1 1 d . . .
H12K H 0.3642 0.2662 1.0323 0.020 Uiso 1 1 calc R . .
H12L H 0.3843 0.3123 1.0992 0.020 Uiso 1 1 calc R . .
C127 C 0.31400(12) 0.24896(13) 0.76928(11) 0.0240(3) Uani 1 1 d . . .
H12M H 0.3104 0.2119 0.7299 0.029 Uiso 1 1 calc R . .
H12N H 0.3208 0.2060 0.8250 0.029 Uiso 1 1 calc R . .
C128 C 0.15168(13) 0.35292(13) 0.64668(10) 0.0236(3) Uani 1 1 d . . .
H12O H 0.0820 0.3622 0.6435 0.028 Uiso 1 1 calc R . .
H12P H 0.1931 0.2839 0.6454 0.028 Uiso 1 1 calc R . .
C129 C -0.11337(19) 0.72451(18) 0.55885(12) 0.0411(5) Uani 1 1 d . . .
H12Q H -0.1305 0.7919 0.5642 0.062 Uiso 1 1 calc R . .
H12R H -0.1309 0.7224 0.5066 0.062 Uiso 1 1 calc R . .
H12S H -0.0406 0.6904 0.5562 0.062 Uiso 1 1 calc R . .
C130 C -0.23639(18) 0.93273(14) 0.72090(14) 0.0369(5) Uani 1 1 d . . .
H13A H -0.2090 0.9350 0.7676 0.055 Uiso 1 1 calc R . .
H13B H -0.2907 0.9941 0.7086 0.055 Uiso 1 1 calc R . .
H13C H -0.1824 0.9220 0.6698 0.055 Uiso 1 1 calc R . .
C131 C -0.20344(15) 1.00395(13) 0.96277(14) 0.0321(4) Uani 1 1 d . . .
H13D H -0.1476 1.0120 0.9781 0.048 Uiso 1 1 calc R . .
H13E H -0.2626 1.0635 0.9663 0.048 Uiso 1 1 calc R . .
H13F H -0.1826 0.9901 0.9044 0.048 Uiso 1 1 calc R . .
C132 C 0.03123(12) 0.86364(12) 1.09991(11) 0.0226(3) Uani 1 1 d . . .
H13G H 0.0939 0.8127 1.0797 0.034 Uiso 1 1 calc R . .
H13H H 0.0410 0.8884 1.1447 0.034 Uiso 1 1 calc R . .
H13I H 0.0137 0.9163 1.0522 0.034 Uiso 1 1 calc R . .
C133 C 0.32712(14) 0.56908(14) 1.10961(11) 0.0267(3) Uani 1 1 d . . .
H13J H 0.3853 0.5399 1.0663 0.040 Uiso 1 1 calc R . .
H13K H 0.3512 0.5787 1.1551 0.040 Uiso 1 1 calc R . .
H13L H 0.2846 0.6316 1.0833 0.040 Uiso 1 1 calc R . .
C134 C 0.46200(12) 0.34299(13) 0.97575(11) 0.0238(3) Uani 1 1 d . . .
H13M H 0.4499 0.3548 0.9180 0.036 Uiso 1 1 calc R . .
H13N H 0.5232 0.2863 0.9820 0.036 Uiso 1 1 calc R . .
H13O H 0.4711 0.3995 0.9854 0.036 Uiso 1 1 calc R . .
C135 C 0.40790(14) 0.27986(17) 0.73329(13) 0.0347(4) Uani 1 1 d . . .
H13P H 0.4011 0.3230 0.6784 0.052 Uiso 1 1 calc R . .
H13Q H 0.4688 0.2225 0.7251 0.052 Uiso 1 1 calc R . .
H13R H 0.4136 0.3138 0.7735 0.052 Uiso 1 1 calc R . .
C136 C 0.19568(16) 0.41488(15) 0.56885(11) 0.0306(4) Uani 1 1 d . . .
H13S H 0.1537 0.4831 0.5689 0.046 Uiso 1 1 calc R . .
H13T H 0.1966 0.3956 0.5165 0.046 Uiso 1 1 calc R . .
H13U H 0.2649 0.4055 0.5715 0.046 Uiso 1 1 calc R . .
C301 C 0.42389(10) 0.53358(10) 0.72293(7) 0.0319(3) Uani 1 1 d D . .
C302 C 0.47382(9) 0.56905(11) 0.75928(7) 0.0342(3) Uani 1 1 d D . .
C303 C 0.54301(11) 0.61710(9) 0.70500(7) 0.0319(3) Uani 1 1 d D . .
C304 C 0.55907(10) 0.62744(9) 0.61690(7) 0.0257(2) Uani 1 1 d D . .
C305 C 0.50699(9) 0.59008(10) 0.57867(6) 0.0230(2) Uani 1 1 d D . .
C306 C 0.44073(10) 0.54407(9) 0.63072(7) 0.0260(2) Uani 1 1 d D . .
C307 C 0.31767(8) 0.54583(10) 0.75776(8) 0.0344(3) Uani 1 1 d D . .
C308 C 0.42009(9) 0.61888(9) 0.83204(9) 0.0365(3) Uani 1 1 d D . .
C309 C 0.53132(11) 0.69681(8) 0.74419(7) 0.0362(3) Uani 1 1 d D . .
C310 C 0.56513(10) 0.71768(8) 0.56386(7) 0.0265(2) Uani 1 1 d D . .
C311 C 0.48017(8) 0.65732(7) 0.50221(8) 0.0218(2) Uani 1 1 d D . .
C312 C 0.34495(7) 0.56336(9) 0.60842(8) 0.0285(3) Uani 1 1 d D . .
C313 C 0.26893(9) 0.56429(9) 0.68703(6) 0.0330(3) Uani 1 1 d D . .
C314 C 0.26643(8) 0.59372(11) 0.82699(8) 0.0348(3) Uani 1 1 d D . .
C315 C 0.31848(10) 0.63096(9) 0.86493(9) 0.0356(3) Uani 1 1 d D . .
C316 C 0.45566(9) 0.69784(8) 0.82264(9) 0.0379(3) Uani 1 1 d D . .
C317 C 0.53687(10) 0.78312(9) 0.69334(7) 0.0359(3) Uani 1 1 d D . .
C318 C 0.55426(11) 0.79367(8) 0.60131(7) 0.0323(3) Uani 1 1 d D . .
C319 C 0.51641(9) 0.73616(8) 0.49304(8) 0.0245(2) Uani 1 1 d D . .
C320 C 0.38861(9) 0.67586(8) 0.48102(8) 0.0254(2) Uani 1 1 d D . .
C321 C 0.31951(7) 0.62750(10) 0.53532(7) 0.0286(3) Uani 1 1 d D . .
C322 C 0.21680(9) 0.69616(8) 0.53712(7) 0.0340(3) Uani 1 1 d D . .
C323 C 0.17104(8) 0.62985(10) 0.68858(7) 0.0348(3) Uani 1 1 d D . .
C324 C 0.16391(10) 0.66193(8) 0.82890(8) 0.0321(3) Uani 1 1 d D . .
C325 C 0.24829(8) 0.72238(8) 0.89026(9) 0.0310(3) Uani 1 1 d D . .
C326 C 0.38864(9) 0.78515(9) 0.84688(8) 0.0349(3) Uani 1 1 d D . .
C327 C 0.46695(9) 0.87445(8) 0.71869(8) 0.0362(3) Uani 1 1 d D . .
C328 C 0.49452(9) 0.89159(8) 0.56977(9) 0.0333(3) Uani 1 1 d D . .
C329 C 0.45934(10) 0.82982(8) 0.46283(8) 0.0286(3) Uani 1 1 d D . .
C330 C 0.32890(8) 0.77400(8) 0.44942(9) 0.0290(3) Uani 1 1 d D . .
C331 C 0.18760(10) 1.03792(10) 0.60782(7) 0.0319(3) Uani 1 1 d D . .
C332 C 0.13750(9) 1.00243(11) 0.57152(7) 0.0342(3) Uani 1 1 d D . .
C333 C 0.06790(11) 0.95459(9) 0.62570(7) 0.0319(3) Uani 1 1 d D . .
C334 C 0.05208(10) 0.94397(9) 0.71387(7) 0.0257(2) Uani 1 1 d D . .
C335 C 0.10461(9) 0.98091(10) 0.75192(6) 0.0230(2) Uani 1 1 d D . .
C336 C 0.17048(10) 1.02732(9) 0.70003(7) 0.0260(2) Uani 1 1 d D . .
C337 C 0.29385(8) 1.02562(10) 0.57322(8) 0.0344(3) Uani 1 1 d D . .
C338 C 0.19173(9) 0.95247(9) 0.49892(9) 0.0365(3) Uani 1 1 d D . .
C339 C 0.07914(10) 0.87475(8) 0.58657(7) 0.0362(3) Uani 1 1 d D . .
C340 C 0.04655(10) 0.85370(8) 0.76713(7) 0.0265(2) Uani 1 1 d D . .
C341 C 0.13129(8) 0.91403(7) 0.82860(8) 0.0218(2) Uani 1 1 d D . .
C342 C 0.26636(7) 1.00816(9) 0.72220(8) 0.0285(3) Uani 1 1 d D . .
C343 C 0.34276(9) 1.00721(9) 0.64383(6) 0.0330(3) Uani 1 1 d D . .
C344 C 0.34552(8) 0.97795(11) 0.50380(8) 0.0348(3) Uani 1 1 d D . .
C345 C 0.29313(10) 0.94051(9) 0.46618(9) 0.0356(3) Uani 1 1 d D . .
C346 C 0.15555(9) 0.87384(8) 0.50808(9) 0.0379(3) Uani 1 1 d D . .
C347 C 0.07413(10) 0.78850(9) 0.63755(7) 0.0359(3) Uani 1 1 d D . .
C348 C 0.05735(11) 0.77767(8) 0.72974(7) 0.0323(3) Uani 1 1 d D . .
C349 C 0.09523(9) 0.83508(8) 0.83822(8) 0.0245(2) Uani 1 1 d D . .
C350 C 0.22274(9) 0.89591(8) 0.84987(8) 0.0254(2) Uani 1 1 d D . .
C351 C 0.29180(7) 0.94404(10) 0.79533(7) 0.0286(3) Uani 1 1 d D . .
C352 C 0.39435(9) 0.87550(8) 0.79374(7) 0.0340(3) Uani 1 1 d D . .
C353 C 0.44055(8) 0.94172(10) 0.64235(7) 0.0348(3) Uani 1 1 d D . .
C354 C 0.44793(10) 0.90943(8) 0.50209(7) 0.0321(3) Uani 1 1 d D . .
C355 C 0.36354(8) 0.84915(8) 0.44067(9) 0.0310(3) Uani 1 1 d D . .
C356 C 0.22269(9) 0.78657(9) 0.48394(8) 0.0349(3) Uani 1 1 d D . .
C357 C 0.14451(9) 0.69707(8) 0.61221(8) 0.0362(3) Uani 1 1 d D . .
C358 C 0.11751(9) 0.67979(8) 0.76116(9) 0.0333(3) Uani 1 1 d D . .
C359 C 0.15268(10) 0.74145(8) 0.86814(8) 0.0286(3) Uani 1 1 d D . .
C360 C 0.28256(8) 0.79768(8) 0.88168(9) 0.0290(3) Uani 1 1 d D . .
Cl1 Cl 0.32092(7) 0.80385(6) 0.22314(5) 0.0479(2) Uani 0.835(2) 1 d P A 1
C31 C 0.24178(12) 0.74201(11) 0.28466(10) 0.0270(4) Uani 0.835(2) 1 d PG A 1
C32 C 0.13752(12) 0.78929(9) 0.30188(12) 0.0334(8) Uani 0.835(2) 1 d PG A 1
H32 H 0.1096 0.8559 0.2797 0.040 Uiso 0.835(2) 1 calc PR A 1
C33 C 0.07412(9) 0.73907(13) 0.35160(14) 0.0374(6) Uani 0.835(2) 1 d PG A 1
H33 H 0.0029 0.7714 0.3634 0.045 Uiso 0.835(2) 1 calc PR A 1
C34 C 0.11498(11) 0.64156(13) 0.38410(12) 0.0356(8) Uani 0.835(2) 1 d PG A 1
H34 H 0.0716 0.6072 0.4181 0.043 Uiso 0.835(2) 1 calc PR A 1
C35 C 0.21924(12) 0.59428(9) 0.36689(11) 0.0291(4) Uani 0.835(2) 1 d PG A 1
H35 H 0.2472 0.5276 0.3891 0.035 Uiso 0.835(2) 1 calc PR A 1
C36 C 0.28264(9) 0.64450(11) 0.31717(11) 0.0263(8) Uani 0.835(2) 1 d PG A 1
H36 H 0.3539 0.6122 0.3054 0.032 Uiso 0.835(2) 1 calc PR A 1
Cl2 Cl 0.1205(4) 0.6053(4) 0.3878(4) 0.0556(15) Uani 0.165(2) 1 d P A 2
C41 C 0.1841(6) 0.6832(6) 0.3343(6) 0.031(2) Uani 0.165(2) 1 d PG A 2
C42 C 0.2891(6) 0.6501(5) 0.3098(6) 0.049(8) Uani 0.165(2) 1 d PG A 2
H42 H 0.3268 0.5833 0.3229 0.059 Uiso 0.165(2) 1 calc PR A 2
C43 C 0.3390(5) 0.7147(7) 0.2661(6) 0.038(3) Uani 0.165(2) 1 d PG A 2
H43 H 0.4108 0.6921 0.2493 0.045 Uiso 0.165(2) 1 calc PR A 2
C44 C 0.2839(7) 0.8124(6) 0.2469(6) 0.042(4) Uani 0.165(2) 1 d PG A 2
H44 H 0.3181 0.8566 0.2170 0.050 Uiso 0.165(2) 1 calc PR A 2
C45 C 0.1789(7) 0.8455(5) 0.2714(7) 0.047(3) Uani 0.165(2) 1 d PG A 2
H45 H 0.1413 0.9123 0.2583 0.056 Uiso 0.165(2) 1 calc PR A 2
C46 C 0.1290(5) 0.7809(7) 0.3152(7) 0.046(6) Uani 0.165(2) 1 d PG A 2
H46 H 0.0573 0.8036 0.3319 0.055 Uiso 0.165(2) 1 calc PR A 2
Cl3 Cl 0.49222(7) 0.96063(7) 0.18351(7) 0.03363(19) Uani 0.50 1 d P . .
C51 C 0.4943(5) 0.9846(4) 0.0750(3) 0.0238(9) Uani 0.50 1 d PG . .
C52 C 0.4881(5) 0.9171(4) 0.0361(3) 0.0241(10) Uani 0.50 1 d PG . .
H52 H 0.4812 0.8583 0.0692 0.029 Uiso 0.50 1 calc PR . .
C53 C 0.4922(6) 0.9355(5) -0.0514(3) 0.0304(12) Uani 0.50 1 d PG . .
H53 H 0.4880 0.8894 -0.0779 0.037 Uiso 0.50 1 calc PR . .
C54 C 0.5023(6) 1.0215(5) -0.0999(3) 0.0346(13) Uani 0.50 1 d PG . .
H54 H 0.5051 1.0341 -0.1596 0.042 Uiso 0.50 1 calc PR . .
C55 C 0.5085(6) 1.0890(5) -0.0610(3) 0.0346(14) Uani 0.50 1 d PG . .
H55 H 0.5154 1.1478 -0.0941 0.042 Uiso 0.50 1 calc PR . .
C56 C 0.5044(5) 1.0706(4) 0.0265(3) 0.0265(11) Uani 0.50 1 d PG . .
H56 H 0.5086 1.1167 0.0531 0.032 Uiso 0.50 1 calc PR . .

loop_
_atom_site_aniso_label
_atom_site_aniso_U_11
_atom_site_aniso_U_22
_atom_site_aniso_U_33
_atom_site_aniso_U_23
_atom_site_aniso_U_13
_atom_site_aniso_U_12
Co 0.01284(8) 0.01277(9) 0.01007(8) -0.00183(6) -0.00332(6) -0.00512(7)
N101 0.0136(5) 0.0179(5) 0.0106(5) -0.0006(4) -0.0033(4) -0.0082(4)
N102 0.0126(5) 0.0130(5) 0.0116(5) -0.0009(4) -0.0031(4) -0.0052(4)
N103 0.0128(5) 0.0119(5) 0.0103(5) -0.0017(4) -0.0024(4) -0.0051(4)
N104 0.0156(5) 0.0156(5) 0.0110(5) -0.0025(4) -0.0020(4) -0.0083(4)
C101 0.0170(6) 0.0223(7) 0.0119(6) -0.0004(5) -0.0045(5) -0.0114(5)
C102 0.0182(6) 0.0262(7) 0.0144(6) 0.0006(5) -0.0070(5) -0.0116(6)
C103 0.0165(6) 0.0227(7) 0.0172(6) 0.0015(5) -0.0079(5) -0.0089(6)
C104 0.0145(6) 0.0186(6) 0.0134(6) 0.0017(5) -0.0057(5) -0.0085(5)
C105 0.0129(5) 0.0116(6) 0.0143(6) -0.0004(5) -0.0032(5) -0.0056(5)
C106 0.0150(6) 0.0127(6) 0.0179(6) -0.0030(5) -0.0036(5) -0.0052(5)
C107 0.0147(6) 0.0127(6) 0.0153(6) -0.0042(5) -0.0018(5) -0.0049(5)
C108 0.0129(5) 0.0121(6) 0.0109(5) -0.0018(4) -0.0024(4) -0.0050(5)
C109 0.0128(5) 0.0129(6) 0.0101(5) -0.0009(4) -0.0029(4) -0.0057(5)
C110 0.0132(5) 0.0144(6) 0.0120(6) -0.0009(4) -0.0040(4) -0.0060(5)
C111 0.0115(5) 0.0140(6) 0.0141(6) -0.0010(5) -0.0028(4) -0.0053(5)
C112 0.0118(5) 0.0135(6) 0.0113(5) -0.0008(4) -0.0017(4) -0.0058(5)
C113 0.0150(6) 0.0142(6) 0.0131(6) -0.0043(5) 0.0002(5) -0.0072(5)
C114 0.0185(6) 0.0189(7) 0.0159(6) -0.0068(5) 0.0005(5) -0.0091(5)
C115 0.0213(7) 0.0207(7) 0.0141(6) -0.0071(5) -0.0001(5) -0.0116(6)
C116 0.0189(6) 0.0195(6) 0.0107(6) -0.0034(5) -0.0019(5) -0.0113(5)
C117 0.0203(6) 0.0234(7) 0.0122(6) -0.0025(5) -0.0042(5) -0.0128(6)
C118 0.0143(6) 0.0143(6) 0.0172(6) 0.0017(5) -0.0059(5) -0.0052(5)
C119 0.0136(5) 0.0144(6) 0.0113(6) -0.0020(4) -0.0030(4) -0.0059(5)
C120 0.0134(6) 0.0139(6) 0.0145(6) -0.0037(5) -0.0009(5) -0.0055(5)
C121 0.0244(7) 0.0377(9) 0.0169(7) -0.0021(6) -0.0101(6) -0.0138(7)
C122 0.0250(8) 0.0263(8) 0.0267(8) 0.0015(6) -0.0152(6) -0.0067(7)
C123 0.0175(6) 0.0135(6) 0.0296(8) -0.0056(6) -0.0081(6) -0.0020(5)
C124 0.0179(6) 0.0181(7) 0.0207(7) -0.0089(5) -0.0039(5) -0.0044(5)
C125 0.0164(6) 0.0200(7) 0.0160(6) -0.0027(5) -0.0077(5) -0.0061(5)
C126 0.0131(6) 0.0170(6) 0.0196(7) -0.0018(5) -0.0045(5) -0.0039(5)
C127 0.0215(7) 0.0258(8) 0.0254(8) -0.0151(6) 0.0001(6) -0.0053(6)
C128 0.0288(8) 0.0301(8) 0.0185(7) -0.0122(6) -0.0022(6) -0.0137(7)
C129 0.0607(14) 0.0609(14) 0.0162(8) 0.0011(8) -0.0106(8) -0.0387(12)
C130 0.0523(12) 0.0282(9) 0.0336(10) 0.0136(8) -0.0257(9) -0.0175(9)
C131 0.0331(9) 0.0158(7) 0.0467(11) 0.0020(7) -0.0158(8) -0.0068(7)
C132 0.0226(7) 0.0209(7) 0.0296(8) -0.0083(6) -0.0074(6) -0.0093(6)
C133 0.0295(8) 0.0360(9) 0.0257(8) -0.0068(7) -0.0077(6) -0.0203(8)
C134 0.0133(6) 0.0252(8) 0.0291(8) -0.0042(6) -0.0003(6) -0.0057(6)
C135 0.0225(8) 0.0508(12) 0.0309(9) -0.0215(9) 0.0067(7) -0.0121(8)
C136 0.0407(10) 0.0409(10) 0.0155(7) -0.0104(7) 0.0018(7) -0.0211(9)
C301 0.0391(7) 0.0125(5) 0.0283(6) 0.0016(4) 0.0005(5) -0.0008(5)
C302 0.0339(7) 0.0245(6) 0.0258(6) 0.0035(5) -0.0100(5) 0.0070(5)
C303 0.0198(5) 0.0344(7) 0.0329(7) -0.0070(5) -0.0123(5) 0.0053(5)
C304 0.0135(4) 0.0260(6) 0.0320(6) -0.0093(5) -0.0026(4) 0.0003(4)
C305 0.0202(5) 0.0177(5) 0.0250(5) -0.0079(4) 0.0028(4) -0.0025(4)
C306 0.0289(6) 0.0128(5) 0.0291(6) -0.0065(4) 0.0038(5) -0.0045(4)
C307 0.0456(8) 0.0138(5) 0.0325(7) 0.0005(5) 0.0085(6) -0.0127(5)
C308 0.0390(7) 0.0349(7) 0.0191(6) 0.0040(5) -0.0132(5) 0.0039(6)
C309 0.0192(5) 0.0525(9) 0.0378(7) -0.0168(7) -0.0156(5) -0.0008(6)
C310 0.0135(4) 0.0313(6) 0.0335(6) -0.0128(5) 0.0049(4) -0.0088(4)
C311 0.0230(5) 0.0227(5) 0.0177(5) -0.0098(4) 0.0051(4) -0.0084(4)
C312 0.0323(6) 0.0218(5) 0.0352(7) -0.0161(5) 0.0071(5) -0.0159(5)
C313 0.0373(7) 0.0217(6) 0.0424(7) -0.0144(5) 0.0124(6) -0.0211(5)
C314 0.0464(8) 0.0184(6) 0.0260(6) 0.0043(5) 0.0075(6) -0.0123(5)
C315 0.0482(8) 0.0272(6) 0.0155(5) 0.0081(5) -0.0050(5) -0.0047(6)
C316 0.0321(7) 0.0507(9) 0.0282(7) -0.0101(6) -0.0209(6) 0.0010(6)
C317 0.0168(5) 0.0527(9) 0.0495(8) -0.0254(7) -0.0071(5) -0.0130(6)
C318 0.0168(5) 0.0423(8) 0.0453(8) -0.0201(6) 0.0045(5) -0.0174(5)
C319 0.0232(5) 0.0257(6) 0.0219(5) -0.0088(4) 0.0088(4) -0.0118(5)
C320 0.0290(6) 0.0313(6) 0.0188(5) -0.0143(5) 0.0007(4) -0.0108(5)
C321 0.0305(6) 0.0333(7) 0.0312(6) -0.0205(5) 0.0002(5) -0.0157(5)
C322 0.0291(6) 0.0504(8) 0.0372(7) -0.0260(6) -0.0074(5) -0.0170(6)
C323 0.0315(6) 0.0357(7) 0.0478(8) -0.0213(6) 0.0104(6) -0.0264(6)
C324 0.0396(7) 0.0255(6) 0.0270(6) -0.0037(5) 0.0143(5) -0.0217(6)
C325 0.0411(7) 0.0334(7) 0.0102(5) 0.0009(4) 0.0000(5) -0.0107(6)
C326 0.0318(6) 0.0530(9) 0.0242(6) -0.0158(6) -0.0142(5) -0.0072(6)
C327 0.0254(6) 0.0521(9) 0.0481(8) -0.0292(7) -0.0014(6) -0.0221(6)
C328 0.0286(6) 0.0330(7) 0.0429(8) -0.0160(6) 0.0141(5) -0.0241(6)
C329 0.0351(6) 0.0264(6) 0.0179(5) -0.0034(4) 0.0101(5) -0.0149(5)
C330 0.0352(6) 0.0388(7) 0.0122(5) -0.0079(5) -0.0054(4) -0.0093(6)
C331 0.0391(7) 0.0125(5) 0.0283(6) 0.0016(4) 0.0005(5) -0.0008(5)
C332 0.0339(7) 0.0245(6) 0.0258(6) 0.0035(5) -0.0100(5) 0.0070(5)
C333 0.0198(5) 0.0344(7) 0.0329(7) -0.0070(5) -0.0123(5) 0.0053(5)
C334 0.0135(4) 0.0260(6) 0.0320(6) -0.0093(5) -0.0026(4) 0.0003(4)
C335 0.0202(5) 0.0177(5) 0.0250(5) -0.0079(4) 0.0028(4) -0.0025(4)
C336 0.0289(6) 0.0128(5) 0.0291(6) -0.0065(4) 0.0038(5) -0.0045(4)
C337 0.0456(8) 0.0138(5) 0.0325(7) 0.0005(5) 0.0085(6) -0.0127(5)
C338 0.0390(7) 0.0349(7) 0.0191(6) 0.0040(5) -0.0132(5) 0.0039(6)
C339 0.0192(5) 0.0525(9) 0.0378(7) -0.0168(7) -0.0156(5) -0.0008(6)
C340 0.0135(4) 0.0313(6) 0.0335(6) -0.0128(5) 0.0049(4) -0.0088(4)
C341 0.0230(5) 0.0227(5) 0.0177(5) -0.0098(4) 0.0051(4) -0.0084(4)
C342 0.0323(6) 0.0218(5) 0.0352(7) -0.0161(5) 0.0071(5) -0.0159(5)
C343 0.0373(7) 0.0217(6) 0.0424(7) -0.0144(5) 0.0124(6) -0.0211(5)
C344 0.0464(8) 0.0184(6) 0.0260(6) 0.0043(5) 0.0075(6) -0.0123(5)
C345 0.0482(8) 0.0272(6) 0.0155(5) 0.0081(5) -0.0050(5) -0.0047(6)
C346 0.0321(7) 0.0507(9) 0.0282(7) -0.0101(6) -0.0209(6) 0.0010(6)
C347 0.0168(5) 0.0527(9) 0.0495(8) -0.0254(7) -0.0071(5) -0.0130(6)
C348 0.0168(5) 0.0423(8) 0.0453(8) -0.0201(6) 0.0045(5) -0.0174(5)
C349 0.0232(5) 0.0257(6) 0.0219(5) -0.0088(4) 0.0088(4) -0.0118(5)
C350 0.0290(6) 0.0313(6) 0.0188(5) -0.0143(5) 0.0007(4) -0.0108(5)
C351 0.0305(6) 0.0333(7) 0.0312(6) -0.0205(5) 0.0002(5) -0.0157(5)
C352 0.0291(6) 0.0504(8) 0.0372(7) -0.0260(6) -0.0074(5) -0.0170(6)
C353 0.0315(6) 0.0357(7) 0.0478(8) -0.0213(6) 0.0104(6) -0.0264(6)
C354 0.0396(7) 0.0255(6) 0.0270(6) -0.0037(5) 0.0143(5) -0.0217(6)
C355 0.0411(7) 0.0334(7) 0.0102(5) 0.0009(4) 0.0000(5) -0.0107(6)
C356 0.0318(6) 0.0530(9) 0.0242(6) -0.0158(6) -0.0142(5) -0.0072(6)
C357 0.0254(6) 0.0521(9) 0.0481(8) -0.0292(7) -0.0014(6) -0.0221(6)
C358 0.0286(6) 0.0330(7) 0.0429(8) -0.0160(6) 0.0141(5) -0.0241(6)
C359 0.0351(6) 0.0264(6) 0.0179(5) -0.0034(4) 0.0101(5) -0.0149(5)
C360 0.0352(6) 0.0388(7) 0.0122(5) -0.0079(5) -0.0054(4) -0.0093(6)
Cl1 0.0526(5) 0.0493(5) 0.0380(4) 0.0044(3) -0.0044(4) -0.0241(4)
C31 0.0308(10) 0.0281(11) 0.0209(9) -0.0047(8) -0.0085(8) -0.0062(9)
C32 0.0328(18) 0.0281(17) 0.0339(15) -0.0039(13) -0.0161(12) 0.0006(16)
C33 0.0216(10) 0.0417(14) 0.0424(14) -0.0091(11) -0.0108(9) 0.0001(10)
C34 0.0272(12) 0.0438(19) 0.0367(15) -0.0121(14) -0.0080(10) -0.0088(13)
C35 0.0307(11) 0.0243(10) 0.0288(10) -0.0064(8) -0.0103(8) -0.0016(8)
C36 0.0230(14) 0.0227(13) 0.0226(15) -0.0074(11) -0.0052(11) 0.0057(10)
Cl2 0.067(3) 0.064(4) 0.049(2) -0.005(2) -0.008(2) -0.041(3)
C41 0.036(6) 0.037(6) 0.025(5) -0.004(4) -0.013(4) -0.013(5)
C42 0.043(11) 0.098(19) 0.039(11) -0.026(11) -0.008(8) -0.049(13)
C43 0.031(6) 0.054(8) 0.035(6) -0.021(6) -0.003(5) -0.016(6)
C44 0.030(7) 0.073(11) 0.024(7) -0.025(7) 0.000(5) -0.013(7)
C45 0.046(8) 0.030(6) 0.056(9) -0.001(6) -0.023(7) 0.001(6)
C46 0.042(12) 0.039(11) 0.040(9) -0.022(8) -0.016(8) 0.017(9)
Cl3 0.0312(4) 0.0226(4) 0.0408(5) -0.0081(4) -0.0093(4) 0.0003(3)
C51 0.0169(16) 0.0177(18) 0.033(3) -0.0055(19) -0.006(2) -0.0009(14)
C52 0.0193(18) 0.0135(18) 0.038(3) -0.006(2) -0.005(2) -0.0042(15)
C53 0.021(2) 0.030(2) 0.039(3) -0.016(2) -0.008(2) 0.0009(18)
C54 0.027(2) 0.030(2) 0.037(3) -0.008(2) -0.005(2) 0.0014(19)
C55 0.026(2) 0.030(2) 0.035(3) 0.003(2) -0.002(2) -0.0046(18)
C56 0.0239(19) 0.0139(17) 0.042(3) -0.005(2) -0.010(3) -0.0041(15)

loop_
_atom_type_symbol
_atom_type_description
_atom_type_scat_dispersion_real
_atom_type_scat_dispersion_imag
_atom_type_scat_source
C C 0.0033 0.0016 'International Tables Vol C Tables 4.2.6.8 and 6.1.1.4'
H H 0.0000 0.0000 'International Tables Vol C Tables 4.2.6.8 and 6.1.1.4'
N N 0.0061 0.0033 'International Tables Vol C Tables 4.2.6.8 and 6.1.1.4'
Cl Cl 0.1484 0.1585 'International Tables Vol C Tables 4.2.6.8 and 6.1.1.4'
Co Co 0.3494 0.9721 'International Tables Vol C Tables 4.2.6.8 and 6.1.1.4'

loop_
_geom_angle_atom_site_label_1
_geom_angle_atom_site_label_2
_geom_angle_atom_site_label_3
_geom_angle
N102 Co N101 90.16(5)
N102 Co N104 177.27(5)
N101 Co N104 89.96(5)
N102 Co N103 89.79(5)
N101 Co N103 179.88(5)
N104 Co N103 90.09(5)
C104 N101 C101 104.95(11)
C104 N101 Co 127.12(9)
C101 N101 Co 127.75(10)
C108 N102 C105 104.35(11)
C108 N102 Co 127.81(9)
C105 N102 Co 127.81(9)
C109 N103 C112 104.42(11)
C109 N103 Co 127.55(9)
C112 N103 Co 127.40(9)
C116 N104 C113 104.68(11)
C116 N104 Co 127.74(10)
C113 N104 Co 127.46(9)
N101 C101 C117 124.94(13)
N101 C101 C102 110.97(13)
C117 C101 C102 124.02(13)
C103 C102 C101 106.50(13)
C103 C102 C121 127.93(15)
C101 C102 C121 125.41(15)
C102 C103 C104 106.30(13)
C102 C103 C122 129.22(14)
C104 C103 C122 124.22(14)
N101 C104 C118 125.58(12)
N101 C104 C103 111.26(13)
C118 C104 C103 123.12(14)
C118 C105 N102 124.85(13)
C118 C105 C106 123.49(13)
N102 C105 C106 111.59(12)
C107 C106 C105 106.09(12)
C107 C106 C123 128.91(13)
C105 C106 C123 124.95(13)
C106 C107 C108 106.43(12)
C106 C107 C124 129.03(13)
C108 C107 C124 124.38(13)
N102 C108 C119 125.38(12)
N102 C108 C107 111.52(12)
C119 C108 C107 123.10(12)
C119 C109 N103 124.95(12)
C119 C109 C110 123.54(12)
N103 C109 C110 111.47(12)
C111 C110 C109 106.36(12)
C111 C110 C125 128.31(13)
C109 C110 C125 125.21(12)
C110 C111 C112 106.42(12)
C110 C111 C126 128.70(12)
C112 C111 C126 124.81(12)
N103 C112 C120 124.87(12)
N103 C112 C111 111.30(12)
C120 C112 C111 123.70(13)
C120 C113 N104 125.32(12)
C120 C113 C114 123.36(13)
N104 C113 C114 111.30(12)
C115 C114 C113 106.21(13)
C115 C114 C127 128.87(13)
C113 C114 C127 124.76(13)
C114 C115 C116 106.62(12)
C114 C115 C128 128.04(14)
C116 C115 C128 125.16(14)
N104 C116 C117 124.85(13)
N104 C116 C115 111.17(13)
C117 C116 C115 123.93(13)
C101 C117 C116 124.69(13)
C101 C117 H117 117.7
C116 C117 H117 117.7
C105 C118 C104 124.34(13)
C105 C118 H118 117.8
C104 C118 H118 117.8
C109 C119 C108 124.30(13)
C109 C119 H119 117.9
C108 C119 H119 117.9
C113 C120 C112 124.74(13)
C113 C120 H120 117.6
C112 C120 H120 117.6
C102 C121 C129 112.36(14)
C102 C121 H12A 109.1
C129 C121 H12A 109.1
C102 C121 H12B 109.1
C129 C121 H12B 109.1
H12A C121 H12B 107.9
C103 C122 C130 112.11(14)
C103 C122 H12C 109.2
C130 C122 H12C 109.2
C103 C122 H12D 109.2
C130 C122 H12D 109.2
H12C C122 H12D 107.9
C106 C123 C131 113.00(14)
C106 C123 H12E 109.0
C131 C123 H12E 109.0
C106 C123 H12F 109.0
C131 C123 H12F 109.0
H12E C123 H12F 107.8
C107 C124 C132 111.43(13)
C107 C124 H12G 109.3
C132 C124 H12G 109.3
C107 C124 H12H 109.3
C132 C124 H12H 109.3
H12G C124 H12H 108.0
C110 C125 C133 112.04(12)
C110 C125 H12I 109.2
C133 C125 H12I 109.2
C110 C125 H12J 109.2
C133 C125 H12J 109.2
H12I C125 H12J 107.9
C111 C126 C134 112.91(12)
C111 C126 H12K 109.0
C134 C126 H12K 109.0
C111 C126 H12L 109.0
C134 C126 H12L 109.0
H12K C126 H12L 107.8
C114 C127 C135 111.88(15)
C114 C127 H12M 109.2
C135 C127 H12M 109.2
C114 C127 H12N 109.2
C135 C127 H12N 109.2
H12M C127 H12N 107.9
C115 C128 C136 112.15(13)
C115 C128 H12O 109.2
C136 C128 H12O 109.2
C115 C128 H12P 109.2
C136 C128 H12P 109.2
H12O C128 H12P 107.9
C121 C129 H12Q 109.5
C121 C129 H12R 109.5
H12Q C129 H12R 109.5
C121 C129 H12S 109.5
H12Q C129 H12S 109.5
H12R C129 H12S 109.5
C122 C130 H13A 109.5
C122 C130 H13B 109.5
H13A C130 H13B 109.5
C122 C130 H13C 109.5
H13A C130 H13C 109.5
H13B C130 H13C 109.5
C123 C131 H13D 109.5
C123 C131 H13E 109.5
H13D C131 H13E 109.5
C123 C131 H13F 109.5
H13D C131 H13F 109.5
H13E C131 H13F 109.5
C124 C132 H13G 109.5
C124 C132 H13H 109.5
H13G C132 H13H 109.5
C124 C132 H13I 109.5
H13G C132 H13I 109.5
H13H C132 H13I 109.5
C125 C133 H13J 109.5
C125 C133 H13K 109.5
H13J C133 H13K 109.5
C125 C133 H13L 109.5
H13J C133 H13L 109.5
H13K C133 H13L 109.5
C126 C134 H13M 109.5
C126 C134 H13N 109.5
H13M C134 H13N 109.5
C126 C134 H13O 109.5
H13M C134 H13O 109.5
H13N C134 H13O 109.5
C127 C135 H13P 109.5
C127 C135 H13Q 109.5
H13P C135 H13Q 109.5
C127 C135 H13R 109.5
H13P C135 H13R 109.5
H13Q C135 H13R 109.5
C128 C136 H13S 109.5
C128 C136 H13T 109.5
H13S C136 H13T 109.5
C128 C136 H13U 109.5
H13S C136 H13U 109.5
H13T C136 H13U 109.5
C302 C301 C306 120.26(9)
C302 C301 C307 119.95(9)
C306 C301 C307 108.03(11)
C301 C302 C303 119.87(9)
C301 C302 C308 120.15(9)
C303 C302 C308 107.97(12)
C304 C303 C302 120.01(9)
C304 C303 C309 120.06(9)
C302 C303 C309 107.71(11)
C303 C304 C310 119.92(9)
C303 C304 C305 120.21(8)
C310 C304 C305 108.05(10)
C306 C305 C311 119.88(8)
C306 C305 C304 119.74(8)
C311 C305 C304 108.19(10)
C305 C306 C312 119.93(8)
C305 C306 C301 119.92(8)
C312 C306 C301 108.02(11)
C314 C307 C313 120.01(9)
C314 C307 C301 119.83(9)
C313 C307 C301 107.93(11)
C315 C308 C316 119.80(9)
C315 C308 C302 119.81(9)
C316 C308 C302 108.14(12)
C317 C309 C316 120.01(9)
C317 C309 C303 119.91(9)
C316 C309 C303 108.38(11)
C318 C310 C304 119.98(9)
C318 C310 C319 119.97(9)
C304 C310 C319 107.85(10)
C320 C311 C305 120.17(8)
C320 C311 C319 120.05(8)
C305 C311 C319 107.69(10)
C321 C312 C306 120.12(8)
C321 C312 C313 120.03(9)
C306 C312 C313 107.95(11)
C323 C313 C307 120.01(9)
C323 C313 C312 119.76(9)
C307 C313 C312 108.07(11)
C307 C314 C315 120.27(9)
C307 C314 C324 120.05(9)
C315 C314 C324 107.90(11)
C308 C315 C314 120.00(9)
C308 C315 C325 120.00(9)
C314 C315 C325 108.13(11)
C326 C316 C308 120.21(9)
C326 C316 C309 120.03(9)
C308 C316 C309 107.79(11)
C309 C317 C318 120.01(9)
C309 C317 C327 120.01(9)
C318 C317 C327 108.29(11)
C310 C318 C317 120.12(9)
C310 C318 C328 120.13(9)
C317 C318 C328 107.69(11)
C329 C319 C310 119.89(8)
C329 C319 C311 119.87(8)
C310 C319 C311 108.22(10)
C311 C320 C330 120.01(8)
C311 C320 C321 119.92(8)
C330 C320 C321 108.16(11)
C312 C321 C320 119.97(8)
C312 C321 C322 120.10(8)
C320 C321 C322 107.76(11)
C357 C322 C356 120.04(9)
C357 C322 C321 119.76(9)
C356 C322 C321 108.10(11)
C313 C323 C357 120.20(9)
C313 C323 C358 119.87(9)
C357 C323 C358 107.90(11)
C358 C324 C314 119.91(9)
C358 C324 C359 119.92(9)
C314 C324 C359 108.10(11)
C360 C325 C359 120.12(9)
C360 C325 C315 120.14(9)
C359 C325 C315 107.98(11)
C316 C326 C360 120.04(9)
C316 C326 C352 120.01(9)
C360 C326 C352 107.94(11)
C352 C327 C353 120.04(9)
C352 C327 C317 120.01(9)
C353 C327 C317 108.01(11)
C354 C328 C318 120.00(8)
C354 C328 C353 119.87(9)
C318 C328 C353 108.25(11)
C319 C329 C355 120.04(8)
C319 C329 C354 120.14(9)
C355 C329 C354 107.68(11)
C355 C330 C356 120.09(9)
C355 C330 C320 119.89(8)
C356 C330 C320 108.04(11)
C332 C331 C336 120.00(9)
C332 C331 C337 120.15(9)
C336 C331 C337 108.05(11)
C331 C332 C333 120.06(9)
C331 C332 C338 119.78(9)
C333 C332 C338 108.14(12)
C334 C333 C332 119.88(9)
C334 C333 C339 119.85(9)
C332 C333 C339 107.92(11)
C333 C334 C340 120.24(9)
C333 C334 C335 120.10(8)
C340 C334 C335 107.62(10)
C336 C335 C334 119.94(8)
C336 C335 C341 119.94(8)
C334 C335 C341 108.47(10)
C335 C336 C331 120.01(8)
C335 C336 C342 119.93(8)
C331 C336 C342 107.76(11)
C344 C337 C343 119.82(9)
C344 C337 C331 119.99(9)
C343 C337 C331 108.20(11)
C345 C338 C346 120.13(9)
C345 C338 C332 120.01(9)
C346 C338 C332 107.96(11)
C347 C339 C346 119.99(9)
C347 C339 C333 119.81(9)
C346 C339 C333 107.88(11)
C348 C340 C334 119.84(8)
C348 C340 C349 119.91(8)
C334 C340 C349 108.29(10)
C350 C341 C335 120.12(8)
C350 C341 C349 120.07(8)
C335 C341 C349 107.81(10)
C351 C342 C336 120.02(8)
C351 C342 C343 119.84(9)
C336 C342 C343 108.32(11)
C353 C343 C337 120.12(9)
C353 C343 C342 119.92(9)
C337 C343 C342 107.66(11)
C337 C344 C345 119.78(9)
C337 C344 C354 120.14(9)
C345 C344 C354 107.86(11)
C338 C345 C344 120.29(9)
C338 C345 C355 120.06(9)
C344 C345 C355 108.00(11)
C356 C346 C338 119.87(9)
C356 C346 C339 119.97(9)
C338 C346 C339 108.10(11)
C339 C347 C348 120.22(9)
C339 C347 C357 120.01(9)
C348 C347 C357 108.01(11)
C340 C348 C358 120.08(9)
C340 C348 C347 120.04(9)
C358 C348 C347 107.85(11)
C359 C349 C341 119.94(8)
C359 C349 C340 119.90(8)
C341 C349 C340 107.80(10)
C341 C350 C351 119.90(8)
C341 C350 C360 119.86(8)
C351 C350 C360 108.12(11)
C342 C351 C350 120.09(8)
C342 C351 C352 120.19(9)
C350 C351 C352 107.75(11)
C327 C352 C326 119.92(9)
C327 C352 C351 119.81(9)
C326 C352 C351 108.23(11)
C343 C353 C327 120.20(9)
C343 C353 C328 120.04(9)
C327 C353 C328 107.75(11)
C328 C354 C344 120.01(9)
C328 C354 C329 119.86(9)
C344 C354 C329 108.30(11)
C330 C355 C329 120.13(9)
C330 C355 C345 119.78(9)
C329 C355 C345 108.17(11)
C346 C356 C330 120.07(9)
C346 C356 C322 119.98(9)
C330 C356 C322 107.95(11)
C322 C357 C323 120.15(9)
C322 C357 C347 120.02(9)
C323 C357 C347 108.05(11)
C324 C358 C348 120.09(8)
C324 C358 C323 120.14(9)
C348 C358 C323 108.20(11)
C349 C359 C325 120.06(8)
C349 C359 C324 120.11(9)
C325 C359 C324 107.88(11)
C325 C360 C326 119.82(9)
C325 C360 C350 119.96(8)
C326 C360 C350 107.96(11)
C32 C31 C36 120.0
C32 C31 Cl1 120.27(10)
C36 C31 Cl1 119.73(10)
C33 C32 C31 120.0
C33 C32 H32 120.0
C31 C32 H32 120.0
C34 C33 C32 120.0
C34 C33 H33 120.0
C32 C33 H33 120.0
C33 C34 C35 120.0
C33 C34 H34 120.0
C35 C34 H34 120.0
C34 C35 C36 120.0
C34 C35 H35 120.0
C36 C35 H35 120.0
C35 C36 C31 120.0
C35 C36 H36 120.0
C31 C36 H36 120.0
C42 C41 C46 120.0
C42 C41 Cl2 121.1(6)
C46 C41 Cl2 118.9(6)
C43 C42 C41 120.0
C43 C42 H42 120.0
C41 C42 H42 120.0
C42 C43 C44 120.0
C42 C43 H43 120.0
C44 C43 H43 120.0
C43 C44 C45 120.0
C43 C44 H44 120.0
C45 C44 H44 120.0
C44 C45 C46 120.0
C44 C45 H45 120.0
C46 C45 H45 120.0
C45 C46 C41 120.0
C45 C46 H46 120.0
C41 C46 H46 120.0
C52 C51 C56 120.0
C52 C51 Cl3 120.11(18)
C56 C51 Cl3 119.87(18)
C53 C52 C51 120.0
C53 C52 H52 120.0
C51 C52 H52 120.0
C54 C53 C52 120.0
C54 C53 H53 120.0
C52 C53 H53 120.0
C55 C54 C53 120.0
C55 C54 H54 120.0
C53 C54 H54 120.0
C54 C55 C56 120.0
C54 C55 H55 120.0
C56 C55 H55 120.0
C55 C56 C51 120.0
C55 C56 H56 120.0
C51 C56 H56 120.0

loop_
_geom_bond_atom_site_label_1
_geom_bond_atom_site_label_2
_geom_bond_distance
Co N102 1.9697(12)
Co N101 1.9756(12)
Co N104 1.9790(12)
Co N103 1.9841(11)
N101 C104 1.3726(19)
N101 C101 1.3777(18)
N102 C108 1.3762(17)
N102 C105 1.3792(17)
N103 C109 1.3804(17)
N103 C112 1.3809(17)
N104 C116 1.3761(17)
N104 C113 1.3769(18)
C101 C117 1.380(2)
C101 C102 1.448(2)
C102 C103 1.364(2)
C102 C121 1.505(2)
C103 C104 1.4479(19)
C103 C122 1.498(2)
C104 C118 1.381(2)
C105 C118 1.3751(19)
C105 C106 1.449(2)
C106 C107 1.365(2)
C106 C123 1.498(2)
C107 C108 1.4482(19)
C107 C124 1.495(2)
C108 C119 1.3802(18)
C109 C119 1.3786(19)
C109 C110 1.4431(18)
C110 C111 1.3671(19)
C110 C125 1.4985(19)
C111 C112 1.4453(19)
C111 C126 1.4962(19)
C112 C120 1.3832(19)
C113 C120 1.3763(19)
C113 C114 1.4496(19)
C114 C115 1.361(2)
C114 C127 1.495(2)
C115 C116 1.448(2)
C115 C128 1.502(2)
C116 C117 1.383(2)
C117 H117 0.9500
C118 H118 0.9500
C119 H119 0.9500
C120 H120 0.9500
C121 C129 1.527(3)
C121 H12A 0.9900
C121 H12B 0.9900
C122 C130 1.538(3)
C122 H12C 0.9900
C122 H12D 0.9900
C123 C131 1.530(2)
C123 H12E 0.9900
C123 H12F 0.9900
C124 C132 1.530(2)
C124 H12G 0.9900
C124 H12H 0.9900
C125 C133 1.528(2)
C125 H12I 0.9900
C125 H12J 0.9900
C126 C134 1.530(2)
C126 H12K 0.9900
C126 H12L 0.9900
C127 C135 1.541(3)
C127 H12M 0.9900
C127 H12N 0.9900
C128 C136 1.534(2)
C128 H12O 0.9900
C128 H12P 0.9900
C129 H12Q 0.9800
C129 H12R 0.9800
C129 H12S 0.9800
C130 H13A 0.9800
C130 H13B 0.9800
C130 H13C 0.9800
C131 H13D 0.9800
C131 H13E 0.9800
C131 H13F 0.9800
C132 H13G 0.9800
C132 H13H 0.9800
C132 H13I 0.9800
C133 H13J 0.9800
C133 H13K 0.9800
C133 H13L 0.9800
C134 H13M 0.9800
C134 H13N 0.9800
C134 H13O 0.9800
C135 H13P 0.9800
C135 H13Q 0.9800
C135 H13R 0.9800
C136 H13S 0.9800
C136 H13T 0.9800
C136 H13U 0.9800
C301 C302 1.3849(13)
C301 C306 1.4520(13)
C301 C307 1.4535(13)
C302 C303 1.4509(13)
C302 C308 1.4542(13)
C303 C304 1.3870(13)
C303 C309 1.4524(13)
C304 C310 1.4509(12)
C304 C305 1.4520(12)
C305 C306 1.3898(12)
C305 C311 1.4507(12)
C306 C312 1.4513(13)
C307 C314 1.3875(13)
C307 C313 1.4507(13)
C308 C315 1.3886(13)
C308 C316 1.4490(13)
C309 C317 1.3874(14)
C309 C316 1.4493(13)
C310 C318 1.3870(13)
C310 C319 1.4516(13)
C311 C320 1.3860(13)
C311 C319 1.4545(12)
C312 C321 1.3854(13)
C312 C313 1.4539(12)
C313 C323 1.3878(13)
C314 C315 1.4473(13)
C314 C324 1.4508(13)
C315 C325 1.4530(13)
C316 C326 1.3879(13)
C317 C318 1.4484(13)
C317 C327 1.4511(13)
C318 C328 1.4496(13)
C319 C329 1.3863(13)
C320 C330 1.4520(13)
C320 C321 1.4530(12)
C321 C322 1.4552(13)
C322 C357 1.3865(13)
C322 C356 1.4530(13)
C323 C357 1.4484(13)
C323 C358 1.4524(13)
C324 C358 1.3861(13)
C324 C359 1.4528(12)
C325 C360 1.3865(13)
C325 C359 1.4484(13)
C326 C360 1.4508(13)
C326 C352 1.4515(13)
C327 C352 1.3881(13)
C327 C353 1.4478(13)
C328 C354 1.3870(13)
C328 C353 1.4545(13)
C329 C355 1.4504(13)
C329 C354 1.4533(12)
C330 C355 1.3873(13)
C330 C356 1.4519(13)
C331 C332 1.3864(13)
C331 C336 1.4516(13)
C331 C337 1.4533(13)
C332 C333 1.4527(13)
C332 C338 1.4539(13)
C333 C334 1.3880(13)
C333 C339 1.4559(13)
C334 C340 1.4505(12)
C334 C335 1.4508(12)
C335 C336 1.3886(13)
C335 C341 1.4510(12)
C336 C342 1.4522(13)
C337 C344 1.3889(13)
C337 C343 1.4506(13)
C338 C345 1.3856(13)
C338 C346 1.4511(13)
C339 C347 1.3855(14)
C339 C346 1.4557(13)
C340 C348 1.3871(13)
C340 C349 1.4551(13)
C341 C350 1.3867(13)
C341 C349 1.4528(12)
C342 C351 1.3857(13)
C342 C343 1.4542(12)
C343 C353 1.3865(13)
C344 C345 1.4498(13)
C344 C354 1.4514(13)
C345 C355 1.4542(13)
C346 C356 1.3873(13)
C347 C348 1.4513(13)
C347 C357 1.4539(13)
C348 C358 1.4504(13)
C349 C359 1.3864(13)
C350 C351 1.4516(12)
C350 C360 1.4543(13)
C351 C352 1.4532(13)
Cl1 C31 1.7241(15)
C31 C32 1.3900
C31 C36 1.3900
C32 C33 1.3900
C32 H32 0.9500
C33 C34 1.3900
C33 H33 0.9500
C34 C35 1.3900
C34 H34 0.9500
C35 C36 1.3900
C35 H35 0.9500
C36 H36 0.9500
Cl2 C41 1.711(9)
C41 C42 1.3900
C41 C46 1.3900
C42 C43 1.3900
C42 H42 0.9500
C43 C44 1.3900
C43 H43 0.9500
C44 C45 1.3900
C44 H44 0.9500
C45 C46 1.3900
C45 H45 0.9500
C46 H46 0.9500
Cl3 C51 1.732(4)
C51 C52 1.3900
C51 C56 1.3900
C52 C53 1.3900
C52 H52 0.9500
C53 C54 1.3900
C53 H53 0.9500
C54 C55 1.3900
C54 H54 0.9500
C55 C56 1.3900
C55 H55 0.9500
C56 H56 0.9500
